data_4085826
loop_
_publ_author_name
'\<Skoch, Karel'
'C\'isa\<rov\'a, Ivana'
'\<St\<epni\<cka, Petr'

_publ_section_title
;
 Phosphinoferrocene Ureas: Synthesis, Structural Characterization, and
 Catalytic Use in Palladium-Catalyzed Cyanation of Aryl Bromides
;
_journal_issue 10
_journal_name_full Organometallics
_journal_page_first 1942
_journal_paper_doi 10.1021/acs.organomet.5b00197
_journal_volume 34
_journal_year 2015
_chemical_formula_moiety 'C33 H32 Cl Fe N2 O P Pd'
_chemical_formula_sum 'C33 H32 Cl Fe N2 O P Pd'
_chemical_formula_weight 701.28
_chemical_name_systematic
; 
 ? 
;
_space_group_IT_number 2
_symmetry_cell_setting triclinic
_symmetry_space_group_name_Hall '-P 1'
_symmetry_space_group_name_H-M 'P -1'
_atom_sites_solution_hydrogens mixed
_atom_sites_solution_primary direct
_atom_sites_solution_secondary difmap
_audit_creation_method SHELXL-97
_cell_angle_alpha 109.7030(10)
_cell_angle_beta 98.6860(10)
_cell_angle_gamma 106.6590(10)
_cell_formula_units_Z 2
_cell_length_a 11.0863(3)
_cell_length_b 11.7302(3)
_cell_length_c 13.1017(3)
_cell_measurement_reflns_used 8729
_cell_measurement_temperature 150(2)
_cell_measurement_theta_max 27.49
_cell_measurement_theta_min 2.67
_cell_volume 1477.65(7)
_computing_cell_refinement 'Bruker SAINT'
_computing_data_collection 'Bruker APEX2'
_computing_data_reduction 'Bruker SAINT'
_computing_molecular_graphics 'PLATON (Spek, 2003)'
_computing_publication_material 'PLATON (Spek, 2003)'
_computing_structure_refinement 'SHELXL-97 (Sheldrick, 2008)'
_computing_structure_solution 'SHELXS-97 (Sheldrick, 2008)'
_diffrn_ambient_temperature 150(2)
_diffrn_measured_fraction_theta_full 0.999
_diffrn_measured_fraction_theta_max 0.999
_diffrn_measurement_device_type 'Bruker APEX-II CCD'
_diffrn_measurement_method '\f and \w scans'
_diffrn_radiation_monochromator graphite
_diffrn_radiation_source 'fine-focus sealed tube'
_diffrn_radiation_type MoK\a
_diffrn_radiation_wavelength 0.71073
_diffrn_reflns_av_R_equivalents 0.0256
_diffrn_reflns_av_sigmaI/netI 0.0338
_diffrn_reflns_limit_h_max 13
_diffrn_reflns_limit_h_min -14
_diffrn_reflns_limit_k_max 13
_diffrn_reflns_limit_k_min -15
_diffrn_reflns_limit_l_max 17
_diffrn_reflns_limit_l_min -17
_diffrn_reflns_number 19231
_diffrn_reflns_theta_full 27.50
_diffrn_reflns_theta_max 27.50
_diffrn_reflns_theta_min 1.72
_exptl_absorpt_coefficient_mu 1.274
_exptl_absorpt_correction_T_max 0.873
_exptl_absorpt_correction_T_min 0.776
_exptl_absorpt_correction_type numerical
_exptl_absorpt_process_details 'SADABS V2012/1 (Bruker AXS Inc.)'
_exptl_crystal_colour orange
_exptl_crystal_density_diffrn 1.576
_exptl_crystal_density_method 'not measured'
_exptl_crystal_description prism
_exptl_crystal_F_000 712
_exptl_crystal_size_max 0.21
_exptl_crystal_size_mid 0.17
_exptl_crystal_size_min 0.11
_refine_diff_density_max 0.436
_refine_diff_density_min -0.404
_refine_diff_density_rms 0.072
_refine_ls_extinction_method none
_refine_ls_goodness_of_fit_ref 1.041
_refine_ls_hydrogen_treatment constr
_refine_ls_matrix_type full
_refine_ls_number_parameters 371
_refine_ls_number_reflns 6790
_refine_ls_number_restraints 39
_refine_ls_restrained_S_all 1.047
_refine_ls_R_factor_all 0.0333
_refine_ls_R_factor_gt 0.0257
_refine_ls_shift/su_max 0.002
_refine_ls_shift/su_mean 0.000
_refine_ls_structure_factor_coef Fsqd
_refine_ls_weighting_details 'calc w=1/[\s^2^(Fo^2^)+(0.0223P)^2^+0.6647P] where P=(Fo^2^+2Fc^2^)/3'
_refine_ls_weighting_scheme calc
_refine_ls_wR_factor_gt 0.0542
_refine_ls_wR_factor_ref 0.0572
_reflns_number_gt 5907
_reflns_number_total 6790
_reflns_threshold_expression >2sigma(I)
_cod_data_source_file om5b00197_si_002.cif
_cod_data_source_block ks160
_cod_depositor_comments
;
The following automatic conversions were performed:
'_atom_site_symetry_multiplicity' tag replaced with
'_atom_site_symmetry_multiplicity' tag as specified in the
replacement file
'/usr/data/users/saulius/crontab/automatic-downloads/rss-feeds/ACS/lib/lists/replacement-tags.lst'.

Automatic conversion script
Id: cif_correct_tags 3376 2015-05-07 07:48:27Z andrius 

 Adding full bibliography for 4085821--4085828.cif.
;
_cod_original_cell_volume 1477.65(6)
_cod_database_code 4085826

loop_
_symmetry_equiv_pos_as_xyz
'x, y, z'
'-x, -y, -z'

loop_
_atom_site_label
_atom_site_type_symbol
_atom_site_fract_x
_atom_site_fract_y
_atom_site_fract_z
_atom_site_U_iso_or_equiv
_atom_site_adp_type
_atom_site_occupancy
_atom_site_symmetry_multiplicity
_atom_site_calc_flag
_atom_site_refinement_flags
_atom_site_disorder_assembly
_atom_site_disorder_group
Pd Pd 0.565091(14) 0.190045(15) 0.298361(13) 0.01587(5) Uani 1 1 d . . .
Cl Cl 0.59582(5) 0.40915(5) 0.41020(4) 0.02075(11) Uani 1 1 d . A .
Fe Fe 0.21535(3) 0.11003(3) 0.41310(2) 0.01575(7) Uani 1 1 d . A .
P P 0.35316(5) 0.13635(5) 0.19850(4) 0.01442(11) Uani 1 1 d . A .
O O 0.64745(15) 0.29703(16) 0.75395(13) 0.0279(4) Uani 1 1 d . . .
N1 N 0.53019(17) 0.36077(18) 0.64142(15) 0.0251(4) Uani 1 1 d . . .
H1N H 0.5249 0.3977 0.5945 0.030 Uiso 1 1 d R . .
N2 N 0.74578(17) 0.40053(18) 0.65059(15) 0.0263(4) Uani 1 1 d . . .
H2N H 0.7235 0.4340 0.6001 0.032 Uiso 1 1 d R . .
C1 C 0.3326(2) 0.1632(2) 0.57175(17) 0.0185(4) Uani 1 1 d . . .
C2 C 0.3791(2) 0.0879(2) 0.48843(17) 0.0196(4) Uani 1 1 d . . .
H2 H 0.4639 0.1155 0.4778 0.024 Uiso 1 1 calc R . .
C3 C 0.2781(2) -0.0354(2) 0.42365(19) 0.0234(5) Uani 1 1 d . . .
H3 H 0.2833 -0.1041 0.3623 0.028 Uiso 1 1 calc R . .
C4 C 0.1685(2) -0.0373(2) 0.46719(19) 0.0260(5) Uani 1 1 d . . .
H4 H 0.0872 -0.1080 0.4405 0.031 Uiso 1 1 calc R . .
C5 C 0.2015(2) 0.0853(2) 0.55818(18) 0.0239(5) Uani 1 1 d . . .
H5 H 0.1457 0.1106 0.6022 0.029 Uiso 1 1 calc R . .
C6 C 0.23576(19) 0.1566(2) 0.27784(16) 0.0158(4) Uani 1 1 d . . .
C7 C 0.10713(19) 0.0631(2) 0.25368(17) 0.0195(4) Uani 1 1 d . A .
H7 H 0.0696 -0.0210 0.1942 0.023 Uiso 1 1 calc R . .
C8 C 0.0462(2) 0.1192(2) 0.33489(18) 0.0240(5) Uani 1 1 d . . .
H8 H -0.0393 0.0789 0.3391 0.029 Uiso 1 1 calc R A .
C9 C 0.1350(2) 0.2458(2) 0.40850(19) 0.0248(5) Uani 1 1 d . A .
H9 H 0.1187 0.3048 0.4701 0.030 Uiso 1 1 calc R . .
C10 C 0.2521(2) 0.2693(2) 0.37453(17) 0.0185(4) Uani 1 1 d . A .
H10 H 0.3280 0.3463 0.4097 0.022 Uiso 1 1 calc R . .
C11 C 0.4063(2) 0.2989(2) 0.65884(18) 0.0255(5) Uani 1 1 d . . .
H11A H 0.3514 0.3519 0.6577 0.031 Uiso 1 1 calc R . .
H11B H 0.4228 0.2964 0.7343 0.031 Uiso 1 1 calc R . .
C12 C 0.26158(19) -0.0266(2) 0.08908(16) 0.0168(4) Uani 1 1 d . . .
C13 C 0.1709(2) -0.0464(2) -0.00720(17) 0.0224(5) Uani 1 1 d . A .
H13 H 0.1612 0.0261 -0.0197 0.027 Uiso 1 1 calc R . .
C14 C 0.0949(2) -0.1713(2) -0.08490(18) 0.0262(5) Uani 1 1 d . . .
H14 H 0.0328 -0.1839 -0.1500 0.031 Uiso 1 1 calc R A .
C15 C 0.1087(2) -0.2778(2) -0.06832(19) 0.0275(5) Uani 1 1 d . A .
H15 H 0.0567 -0.3632 -0.1220 0.033 Uiso 1 1 calc R . .
C16 C 0.1988(2) -0.2592(2) 0.02692(19) 0.0264(5) Uani 1 1 d . . .
H16 H 0.2087 -0.3321 0.0384 0.032 Uiso 1 1 calc R A .
C17 C 0.2747(2) -0.1344(2) 0.10576(17) 0.0210(4) Uani 1 1 d . A .
H17 H 0.3358 -0.1223 0.1713 0.025 Uiso 1 1 calc R . .
C18 C 0.3523(2) 0.2395(2) 0.12112(16) 0.0181(4) Uani 1 1 d . . .
C19 C 0.4394(2) 0.2460(2) 0.05457(18) 0.0257(5) Uani 1 1 d . A .
H19 H 0.4999 0.2029 0.0555 0.031 Uiso 1 1 calc R . .
C20 C 0.4379(2) 0.3151(2) -0.0128(2) 0.0330(6) Uani 1 1 d . . .
H20 H 0.4956 0.3174 -0.0594 0.040 Uiso 1 1 calc R A .
C21 C 0.3520(2) 0.3807(2) -0.0117(2) 0.0353(6) Uani 1 1 d . A .
H21 H 0.3505 0.4279 -0.0579 0.042 Uiso 1 1 calc R . .
C22 C 0.2685(2) 0.3778(2) 0.0563(2) 0.0337(6) Uani 1 1 d . . .
H22 H 0.2110 0.4244 0.0578 0.040 Uiso 1 1 calc R A .
C23 C 0.2684(2) 0.3070(2) 0.12269(19) 0.0249(5) Uani 1 1 d . A .
H23 H 0.2105 0.3050 0.1692 0.030 Uiso 1 1 calc R . .
C24 C 0.6406(2) 0.3480(2) 0.68660(17) 0.0214(4) Uani 1 1 d . . .
C25 C 0.8758(2) 0.4103(2) 0.68440(17) 0.0217(4) Uani 1 1 d . . .
C26 C 0.9194(2) 0.3603(2) 0.75944(18) 0.0252(5) Uani 1 1 d . . .
H26 H 0.8598 0.3170 0.7914 0.030 Uiso 1 1 calc R . .
C27 C 1.0502(2) 0.3741(2) 0.7871(2) 0.0320(5) Uani 1 1 d . . .
H27 H 1.0792 0.3394 0.8378 0.038 Uiso 1 1 calc R . .
C28 C 1.1390(2) 0.4372(3) 0.7423(2) 0.0350(6) Uani 1 1 d . . .
H28 H 1.2284 0.4467 0.7623 0.042 Uiso 1 1 calc R . .
C29 C 1.0956(2) 0.4864(3) 0.6677(2) 0.0337(6) Uani 1 1 d . . .
H29 H 1.1555 0.5293 0.6358 0.040 Uiso 1 1 calc R . .
C30 C 0.9660(2) 0.4738(2) 0.63926(18) 0.0274(5) Uani 1 1 d . . .
H30 H 0.9377 0.5086 0.5884 0.033 Uiso 1 1 calc R . .
C50 C 0.5953(4) 0.0111(4) 0.2373(4) 0.0316(9) Uani 0.600(4) 1 d PDU A 1
H50A H 0.5419 0.0050 0.2870 0.038 Uiso 0.600(4) 1 calc PR A 1
H50B H 0.5660 -0.0516 0.1616 0.038 Uiso 0.600(4) 1 calc PR A 1
C51 C 0.7147(4) 0.1103(4) 0.2748(4) 0.0313(10) Uani 0.600(4) 1 d PDU A 1
H51 H 0.7672 0.1153 0.2243 0.038 Uiso 0.600(4) 1 calc PR A 1
C52 C 0.7604(6) 0.2028(6) 0.3838(4) 0.0270(11) Uani 0.600(4) 1 d PDU A 1
H52A H 0.7089 0.1989 0.4351 0.032 Uiso 0.600(4) 1 calc PR A 1
H52B H 0.8434 0.2705 0.4077 0.032 Uiso 0.600(4) 1 calc PR A 1
C50B C 0.6010(7) 0.0281(7) 0.1891(6) 0.0316(9) Uani 0.40 1 d PDU A 2
H50C H 0.6108 0.0855 0.1517 0.038 Uiso 0.400(4) 1 calc PR A 2
H50D H 0.5391 -0.0582 0.1517 0.038 Uiso 0.400(4) 1 calc PR A 2
C51B C 0.6796(6) 0.0717(7) 0.3020(5) 0.0313(10) Uani 0.40 1 d PDU A 2
H51B H 0.6729 0.0175 0.3424 0.038 Uiso 0.400(4) 1 calc PR A 2
C52B C 0.7662(9) 0.1994(9) 0.3475(6) 0.0270(11) Uani 0.40 1 d PDU A 2
H52C H 0.7698 0.2504 0.3042 0.032 Uiso 0.400(4) 1 calc PR A 2
H52D H 0.8220 0.2360 0.4220 0.032 Uiso 0.400(4) 1 calc PR A 2

loop_
_atom_site_aniso_label
_atom_site_aniso_U_11
_atom_site_aniso_U_22
_atom_site_aniso_U_33
_atom_site_aniso_U_23
_atom_site_aniso_U_13
_atom_site_aniso_U_12
Pd 0.01414(8) 0.01587(9) 0.01798(8) 0.00609(6) 0.00392(6) 0.00706(6)
Cl 0.0214(3) 0.0162(3) 0.0219(2) 0.0054(2) 0.0041(2) 0.0066(2)
Fe 0.01496(15) 0.01907(16) 0.01795(15) 0.01034(13) 0.00543(12) 0.00888(12)
P 0.0151(3) 0.0139(3) 0.0143(2) 0.0054(2) 0.0035(2) 0.0058(2)
O 0.0292(9) 0.0342(10) 0.0308(9) 0.0214(8) 0.0077(7) 0.0164(8)
N1 0.0227(10) 0.0270(11) 0.0251(10) 0.0140(9) -0.0002(8) 0.0078(8)
N2 0.0246(10) 0.0286(11) 0.0253(10) 0.0163(9) 0.0000(8) 0.0062(9)
C1 0.0179(10) 0.0259(12) 0.0182(10) 0.0134(9) 0.0053(8) 0.0114(9)
C2 0.0182(10) 0.0266(12) 0.0223(11) 0.0146(9) 0.0072(9) 0.0133(9)
C3 0.0289(12) 0.0206(12) 0.0261(11) 0.0122(10) 0.0066(10) 0.0136(10)
C4 0.0199(11) 0.0258(13) 0.0353(13) 0.0207(11) 0.0045(10) 0.0043(10)
C5 0.0222(11) 0.0383(14) 0.0257(11) 0.0231(11) 0.0127(9) 0.0163(10)
C6 0.0166(10) 0.0181(11) 0.0150(9) 0.0085(8) 0.0033(8) 0.0079(9)
C7 0.0150(10) 0.0241(12) 0.0184(10) 0.0100(9) 0.0007(8) 0.0061(9)
C8 0.0177(11) 0.0382(14) 0.0276(11) 0.0208(11) 0.0088(9) 0.0161(10)
C9 0.0324(13) 0.0332(14) 0.0253(11) 0.0174(10) 0.0140(10) 0.0254(11)
C10 0.0240(11) 0.0171(11) 0.0182(10) 0.0086(9) 0.0058(9) 0.0110(9)
C11 0.0261(12) 0.0332(14) 0.0201(11) 0.0095(10) 0.0063(9) 0.0164(10)
C12 0.0175(10) 0.0163(11) 0.0155(9) 0.0048(8) 0.0062(8) 0.0055(9)
C13 0.0250(12) 0.0201(12) 0.0215(11) 0.0085(9) 0.0034(9) 0.0085(9)
C14 0.0249(12) 0.0251(13) 0.0194(11) 0.0050(9) -0.0015(9) 0.0047(10)
C15 0.0288(12) 0.0180(12) 0.0245(11) 0.0026(9) 0.0053(10) 0.0010(10)
C16 0.0344(13) 0.0180(12) 0.0280(12) 0.0098(10) 0.0091(10) 0.0104(10)
C17 0.0233(11) 0.0203(12) 0.0184(10) 0.0076(9) 0.0037(9) 0.0077(9)
C18 0.0199(11) 0.0138(11) 0.0163(10) 0.0051(8) 0.0020(8) 0.0025(9)
C19 0.0254(12) 0.0259(13) 0.0248(11) 0.0103(10) 0.0079(10) 0.0070(10)
C20 0.0379(14) 0.0330(15) 0.0275(12) 0.0170(11) 0.0116(11) 0.0047(12)
C21 0.0428(15) 0.0279(14) 0.0331(13) 0.0216(12) 0.0036(11) 0.0023(12)
C22 0.0409(15) 0.0263(14) 0.0364(14) 0.0178(11) 0.0022(11) 0.0139(12)
C23 0.0275(12) 0.0232(12) 0.0269(12) 0.0130(10) 0.0065(10) 0.0102(10)
C24 0.0241(11) 0.0159(11) 0.0192(10) 0.0038(9) 0.0001(9) 0.0069(9)
C25 0.0219(11) 0.0165(11) 0.0174(10) 0.0008(8) -0.0006(9) 0.0043(9)
C26 0.0244(12) 0.0202(12) 0.0252(11) 0.0073(10) 0.0002(9) 0.0053(10)
C27 0.0327(13) 0.0291(14) 0.0316(13) 0.0089(11) 0.0006(11) 0.0157(11)
C28 0.0250(13) 0.0402(16) 0.0348(14) 0.0053(12) 0.0084(11) 0.0165(12)
C29 0.0319(14) 0.0384(15) 0.0273(12) 0.0079(11) 0.0135(11) 0.0115(12)
C30 0.0323(13) 0.0269(13) 0.0181(11) 0.0058(10) 0.0052(10) 0.0089(11)
C50 0.0302(14) 0.0279(15) 0.0356(19) 0.0049(13) 0.0078(15) 0.0193(12)
C51 0.0272(16) 0.0339(18) 0.0368(16) 0.0102(12) 0.0090(12) 0.0213(14)
C52 0.0185(12) 0.0318(14) 0.031(2) 0.0085(16) 0.0038(16) 0.0156(11)
C50B 0.0302(14) 0.0279(15) 0.0356(19) 0.0049(13) 0.0078(15) 0.0193(12)
C51B 0.0272(16) 0.0339(18) 0.0368(16) 0.0102(12) 0.0090(12) 0.0213(14)
C52B 0.0185(12) 0.0318(14) 0.031(2) 0.0085(16) 0.0038(16) 0.0156(11)

loop_
_atom_type_symbol
_atom_type_description
_atom_type_scat_dispersion_real
_atom_type_scat_dispersion_imag
_atom_type_scat_source
C C 0.0033 0.0016 'International Tables Vol C Tables 4.2.6.8 and 6.1.1.4'
H H 0.0000 0.0000 'International Tables Vol C Tables 4.2.6.8 and 6.1.1.4'
N N 0.0061 0.0033 'International Tables Vol C Tables 4.2.6.8 and 6.1.1.4'
O O 0.0106 0.0060 'International Tables Vol C Tables 4.2.6.8 and 6.1.1.4'
P P 0.1023 0.0942 'International Tables Vol C Tables 4.2.6.8 and 6.1.1.4'
Cl Cl 0.1484 0.1585 'International Tables Vol C Tables 4.2.6.8 and 6.1.1.4'
Fe Fe 0.3463 0.8444 'International Tables Vol C Tables 4.2.6.8 and 6.1.1.4'
Pd Pd -0.9988 1.0072 'International Tables Vol C Tables 4.2.6.8 and 6.1.1.4'

loop_
_geom_angle_atom_site_label_1
_geom_angle_atom_site_label_2
_geom_angle_atom_site_label_3
_geom_angle
C50 Pd C51 37.58(16)
C50 Pd C51B 28.1(2)
C51 Pd C51B 19.65(18)
C50 Pd C50B 19.68(18)
C51 Pd C50B 37.8(2)
C51B Pd C50B 39.1(2)
C50 Pd C52B 63.7(3)
C51 Pd C52B 28.7(2)
C51B Pd C52B 37.4(3)
C50B Pd C52B 66.5(3)
C50 Pd C52 67.03(19)
C51 Pd C52 36.75(16)
C51B Pd C52 39.0(2)
C50B Pd C52 73.8(2)
C52B Pd C52 12.5(2)
C50 Pd P 102.82(12)
C51 Pd P 135.26(12)
C51B Pd P 130.71(18)
C50B Pd P 97.53(17)
C52B Pd P 163.4(2)
C52 Pd P 169.49(15)
C50 Pd Cl 161.48(12)
C51 Pd Cl 126.68(12)
C51B Pd Cl 133.42(18)
C50B Pd Cl 159.73(19)
C52B Pd Cl 98.9(2)
C52 Pd Cl 94.64(15)
P Pd Cl 95.355(19)
C5 Fe C10 132.71(9)
C5 Fe C4 40.88(9)
C10 Fe C4 172.57(9)
C5 Fe C8 111.04(8)
C10 Fe C8 68.52(8)
C4 Fe C8 108.89(9)
C5 Fe C6 173.63(9)
C10 Fe C6 40.97(8)
C4 Fe C6 145.49(9)
C8 Fe C6 68.68(8)
C5 Fe C7 142.36(8)
C10 Fe C7 68.94(8)
C4 Fe C7 113.99(9)
C8 Fe C7 40.63(8)
C6 Fe C7 41.13(8)
C5 Fe C9 106.93(9)
C10 Fe C9 40.58(8)
C4 Fe C9 133.09(9)
C8 Fe C9 40.54(9)
C6 Fe C9 68.50(8)
C7 Fe C9 68.41(9)
C5 Fe C3 68.37(9)
C10 Fe C3 145.97(8)
C4 Fe C3 40.41(9)
C8 Fe C3 135.83(9)
C6 Fe C3 116.55(8)
C7 Fe C3 112.24(9)
C9 Fe C3 173.45(9)
C5 Fe C2 67.93(8)
C10 Fe C2 114.94(8)
C4 Fe C2 67.87(8)
C8 Fe C2 176.25(9)
C6 Fe C2 112.78(8)
C7 Fe C2 138.29(8)
C9 Fe C2 143.08(9)
C3 Fe C2 40.45(9)
C5 Fe C1 40.67(8)
C10 Fe C1 108.79(8)
C4 Fe C1 68.52(9)
C8 Fe C1 140.96(9)
C6 Fe C1 135.84(8)
C7 Fe C1 176.96(8)
C9 Fe C1 111.33(9)
C3 Fe C1 68.39(9)
C2 Fe C1 40.37(8)
C6 P C18 104.85(9)
C6 P C12 100.57(9)
C18 P C12 102.65(9)
C6 P Pd 117.42(6)
C18 P Pd 108.87(7)
C12 P Pd 120.55(7)
C24 N1 C11 120.92(17)
C24 N1 H1N 124.0
C11 N1 H1N 114.7
C24 N2 C25 128.25(17)
C24 N2 H2N 112.2
C25 N2 H2N 119.5
C2 C1 C5 107.1(2)
C2 C1 C11 127.09(19)
C5 C1 C11 125.79(19)
C2 C1 Fe 69.78(11)
C5 C1 Fe 68.86(11)
C11 C1 Fe 126.84(14)
C1 C2 C3 108.86(18)
C1 C2 Fe 69.85(11)
C3 C2 Fe 69.65(12)
C1 C2 H2 125.6
C3 C2 H2 125.6
Fe C2 H2 126.5
C4 C3 C2 107.6(2)
C4 C3 Fe 69.40(12)
C2 C3 Fe 69.91(12)
C4 C3 H3 126.2
C2 C3 H3 126.2
Fe C3 H3 126.1
C3 C4 C5 108.05(19)
C3 C4 Fe 70.19(11)
C5 C4 Fe 69.31(11)
C3 C4 H4 126.0
C5 C4 H4 126.0
Fe C4 H4 126.1
C1 C5 C4 108.33(19)
C1 C5 Fe 70.47(11)
C4 C5 Fe 69.81(11)
C1 C5 H5 125.8
C4 C5 H5 125.8
Fe C5 H5 125.5
C10 C6 C7 107.56(17)
C10 C6 P 126.40(15)
C7 C6 P 126.03(16)
C10 C6 Fe 69.35(10)
C7 C6 Fe 69.45(10)
P C6 Fe 127.58(10)
C8 C7 C6 107.7(2)
C8 C7 Fe 69.62(12)
C6 C7 Fe 69.42(11)
C8 C7 H7 126.2
C6 C7 H7 126.2
Fe C7 H7 126.4
C9 C8 C7 108.35(19)
C9 C8 Fe 69.80(12)
C7 C8 Fe 69.75(11)
C9 C8 H8 125.8
C7 C8 H8 125.8
Fe C8 H8 126.2
C8 C9 C10 108.47(19)
C8 C9 Fe 69.66(12)
C10 C9 Fe 69.52(11)
C8 C9 H9 125.8
C10 C9 H9 125.8
Fe C9 H9 126.6
C9 C10 C6 107.94(19)
C9 C10 Fe 69.90(11)
C6 C10 Fe 69.68(11)
C9 C10 H10 126.0
C6 C10 H10 126.0
Fe C10 H10 126.0
N1 C11 C1 113.20(18)
N1 C11 H11A 108.9
C1 C11 H11A 108.9
N1 C11 H11B 108.9
C1 C11 H11B 108.9
H11A C11 H11B 107.8
C13 C12 C17 119.01(19)
C13 C12 P 121.16(16)
C17 C12 P 119.65(15)
C14 C13 C12 120.3(2)
C14 C13 H13 119.8
C12 C13 H13 119.8
C15 C14 C13 120.5(2)
C15 C14 H14 119.8
C13 C14 H14 119.8
C14 C15 C16 119.7(2)
C14 C15 H15 120.2
C16 C15 H15 120.2
C15 C16 C17 120.3(2)
C15 C16 H16 119.8
C17 C16 H16 119.8
C16 C17 C12 120.23(19)
C16 C17 H17 119.9
C12 C17 H17 119.9
C23 C18 C19 119.39(18)
C23 C18 P 123.49(15)
C19 C18 P 117.09(16)
C20 C19 C18 120.3(2)
C20 C19 H19 119.8
C18 C19 H19 119.8
C21 C20 C19 119.7(2)
C21 C20 H20 120.2
C19 C20 H20 120.2
C22 C21 C20 120.2(2)
C22 C21 H21 119.9
C20 C21 H21 119.9
C21 C22 C23 120.2(2)
C21 C22 H22 119.9
C23 C22 H22 119.9
C18 C23 C22 120.1(2)
C18 C23 H23 120.0
C22 C23 H23 120.0
O C24 N1 123.5(2)
O C24 N2 123.60(19)
N1 C24 N2 112.90(17)
C30 C25 C26 118.8(2)
C30 C25 N2 117.26(18)
C26 C25 N2 123.97(19)
C27 C26 C25 119.6(2)
C27 C26 H26 120.2
C25 C26 H26 120.2
C28 C27 C26 121.3(2)
C28 C27 H27 119.4
C26 C27 H27 119.4
C27 C28 C29 119.0(2)
C27 C28 H28 120.5
C29 C28 H28 120.5
C30 C29 C28 120.5(2)
C30 C29 H29 119.7
C28 C29 H29 119.7
C29 C30 C25 120.8(2)
C29 C30 H30 119.6
C25 C30 H30 119.6
C51 C50 Pd 71.8(3)
C51 C50 H50A 120.0
Pd C50 H50A 73.2
C51 C50 H50B 120.0
Pd C50 H50B 126.9
H50A C50 H50B 120.0
C50 C51 C52 121.6(5)
C50 C51 Pd 70.6(2)
C52 C51 Pd 74.9(3)
C50 C51 H51 119.2
C52 C51 H51 119.2
Pd C51 H51 127.4
C51 C52 Pd 68.3(3)
C51 C52 H52A 120.0
Pd C52 H52A 74.1
C51 C52 H52B 120.0
Pd C52 H52B 130.0
H52A C52 H52B 120.0
C51B C50B Pd 70.4(4)
C51B C50B H50C 120.0
Pd C50B H50C 76.1
C51B C50B H50D 120.0
Pd C50B H50D 125.2
H50C C50B H50D 120.0
C52B C51B C50B 114.6(7)
C52B C51B Pd 73.1(5)
C50B C51B Pd 70.6(4)
C52B C51B H51B 122.7
C50B C51B H51B 122.7
Pd C51B H51B 125.2
C51B C52B Pd 69.5(4)
C51B C52B H52C 120.0
Pd C52B H52C 75.6
C51B C52B H52D 120.0
Pd C52B H52D 126.8
H52C C52B H52D 120.0

loop_
_geom_bond_atom_site_label_1
_geom_bond_atom_site_label_2
_geom_bond_distance
Pd C50 2.124(4)
Pd C51 2.138(4)
Pd C51B 2.139(7)
Pd C50B 2.142(7)
Pd C52B 2.186(10)
Pd C52 2.221(6)
Pd P 2.3014(5)
Pd Cl 2.3825(5)
Fe C5 2.0385(19)
Fe C10 2.0431(19)
Fe C4 2.045(2)
Fe C8 2.046(2)
Fe C6 2.0476(18)
Fe C7 2.0480(19)
Fe C9 2.048(2)
Fe C3 2.055(2)
Fe C2 2.0589(19)
Fe C1 2.0599(19)
P C6 1.803(2)
P C18 1.8230(19)
P C12 1.827(2)
O C24 1.226(2)
N1 C24 1.348(3)
N1 C11 1.449(3)
N1 H1N 0.8672
N2 C24 1.383(3)
N2 C25 1.402(3)
N2 H2N 0.9135
C1 C2 1.421(3)
C1 C5 1.424(3)
C1 C11 1.500(3)
C2 C3 1.422(3)
C2 H2 0.9500
C3 C4 1.416(3)
C3 H3 0.9500
C4 C5 1.426(3)
C4 H4 0.9500
C5 H5 0.9500
C6 C10 1.431(3)
C6 C7 1.439(3)
C7 C8 1.422(3)
C7 H7 0.9500
C8 C9 1.418(3)
C8 H8 0.9500
C9 C10 1.419(3)
C9 H9 0.9500
C10 H10 0.9500
C11 H11A 0.9900
C11 H11B 0.9900
C12 C13 1.393(3)
C12 C17 1.396(3)
C13 C14 1.386(3)
C13 H13 0.9500
C14 C15 1.383(3)
C14 H14 0.9500
C15 C16 1.385(3)
C15 H15 0.9500
C16 C17 1.389(3)
C16 H16 0.9500
C17 H17 0.9500
C18 C23 1.382(3)
C18 C19 1.398(3)
C19 C20 1.386(3)
C19 H19 0.9500
C20 C21 1.385(3)
C20 H20 0.9500
C21 C22 1.379(3)
C21 H21 0.9500
C22 C23 1.390(3)
C22 H22 0.9500
C23 H23 0.9500
C25 C30 1.397(3)
C25 C26 1.397(3)
C26 C27 1.388(3)
C26 H26 0.9500
C27 C28 1.383(3)
C27 H27 0.9500
C28 C29 1.385(3)
C28 H28 0.9500
C29 C30 1.379(3)
C29 H29 0.9500
C30 H30 0.9500
C50 C51 1.373(6)
C50 H50A 0.9500
C50 H50B 0.9500
C51 C52 1.376(6)
C51 H51 0.9500
C52 H52A 0.9500
C52 H52B 0.9500
C50B C51B 1.432(8)
C50B H50C 0.9500
C50B H50D 0.9500
C51B C52B 1.386(10)
C51B H51B 0.9500
C52B H52C 0.9500
C52B H52D 0.9500
